data_7116301
loop_
_publ_author_name
'Moriyama, Katsuhiko'
'Ishida, Kazuma'
'Togo, Hideo'

_publ_section_title
;
 Regioselective Csp(2)-H dual functionalization of indoles using
 hypervalent iodine(iii): bromo-amination via 1,3-migration of imides on
 indolyl(phenyl)iodonium imides.
;
_journal_issue 12
_journal_name_full 'Chemical communications (Cambridge, England)'
_journal_page_first 2273
_journal_page_last 2276
_journal_paper_doi 10.1039/c4cc09077b
_journal_volume 51
_journal_year 2015
_chemical_formula_sum 'C27 H27 Br N2 O5 S2'
_chemical_formula_weight 603.54
_chemical_name_systematic
; 
 ? 
;
_space_group_IT_number 61
_symmetry_cell_setting orthorhombic
_symmetry_space_group_name_Hall '-P 2ac 2ab'
_symmetry_space_group_name_H-M 'P b c a'
_atom_sites_solution_hydrogens geom
_atom_sites_solution_primary direct
_atom_sites_solution_secondary difmap
_audit_creation_method SHELXL-97
_audit_update_record
;
2014-09-08 deposited with the CCDC.
2014-12-16 downloaded from the CCDC.
;
_cell_angle_alpha 90.00
_cell_angle_beta 90.00
_cell_angle_gamma 90.00
_cell_formula_units_Z 8
_cell_length_a 11.3613(5)
_cell_length_b 15.8902(6)
_cell_length_c 29.9856(12)
_cell_measurement_reflns_used 8207
_cell_measurement_temperature 173
_cell_measurement_theta_max 27.39
_cell_measurement_theta_min 2.25
_cell_volume 5413.4(4)
_computing_cell_refinement 'APEX2 (Bruker AXS, 2006)'
_computing_data_collection 'APEX2 (Bruker AXS, 2006)'
_computing_data_reduction 'SAINT (Bruker AXS, 2004)'
_computing_molecular_graphics 'XSHEL (Bruker AXS,2002)'
_computing_publication_material 'XCIF (Bruker AXS, 2001)'
_computing_structure_refinement 'SHELXL-97 (Sheldrick, 1997)'
_computing_structure_solution 'SHELXS-97 (Sheldrick, 1997)'
_diffrn_ambient_temperature 173
_diffrn_detector_area_resol_mean 8.333
_diffrn_measured_fraction_theta_full 0.999
_diffrn_measured_fraction_theta_max 0.988
_diffrn_measurement_device_type 'Bruker APEXII CCD area detector'
_diffrn_measurement_method 'phi and omega scans'
_diffrn_radiation_monochromator graphite
_diffrn_radiation_source 'fine-focus sealed tube'
_diffrn_radiation_type MoK\a
_diffrn_radiation_wavelength 0.71073
_diffrn_reflns_av_R_equivalents 0.0299
_diffrn_reflns_av_sigmaI/netI 0.0263
_diffrn_reflns_limit_h_max 12
_diffrn_reflns_limit_h_min -14
_diffrn_reflns_limit_k_max 20
_diffrn_reflns_limit_k_min -10
_diffrn_reflns_limit_l_max 36
_diffrn_reflns_limit_l_min -38
_diffrn_reflns_number 28834
_diffrn_reflns_theta_full 25.50
_diffrn_reflns_theta_max 27.51
_diffrn_reflns_theta_min 1.36
_exptl_absorpt_coefficient_mu 1.713
_exptl_absorpt_correction_T_max 0.6275
_exptl_absorpt_correction_T_min 0.5473
_exptl_absorpt_correction_type empirical
_exptl_absorpt_process_details
;
SADABS Sheldrick 1996
;
_exptl_crystal_colour colourless
_exptl_crystal_density_diffrn 1.481
_exptl_crystal_density_method 'not measured'
_exptl_crystal_description Prismatic
_exptl_crystal_F_000 2480
_exptl_crystal_size_max 0.40
_exptl_crystal_size_mid 0.30
_exptl_crystal_size_min 0.30
_refine_diff_density_max 0.490
_refine_diff_density_min -0.288
_refine_diff_density_rms 0.086
_refine_ls_extinction_method none
_refine_ls_goodness_of_fit_ref 1.105
_refine_ls_hydrogen_treatment constr
_refine_ls_matrix_type full
_refine_ls_number_parameters 339
_refine_ls_number_reflns 6153
_refine_ls_number_restraints 0
_refine_ls_restrained_S_all 1.105
_refine_ls_R_factor_all 0.0452
_refine_ls_R_factor_gt 0.0292
_refine_ls_shift/su_max 0.006
_refine_ls_shift/su_mean 0.000
_refine_ls_structure_factor_coef Fsqd
_refine_ls_weighting_details 'calc w=1/[\s^2^(Fo^2^)+(0.0476P)^2^+1.5748P] where P=(Fo^2^+2Fc^2^)/3'
_refine_ls_weighting_scheme calc
_refine_ls_wR_factor_gt 0.0767
_refine_ls_wR_factor_ref 0.0896
_reflns_number_gt 4935
_reflns_number_total 6153
_reflns_threshold_expression >2sigma(I)
_cod_data_source_file c4cc09077b2.cif
_cod_data_source_block a121228mor1_0m
_cod_depositor_comments
;
The following automatic conversions were performed:

'_symmetry_cell_setting' value 'Orthorhombic' changed to
'orthorhombic' according to
/usr/data/users/saulius/crontab/automatic-downloads/rss-feeds/RSC/lib/dictionaries/cif_core.dic
dictionary named 'cif_core.dic' version 2.4.2 from 2011-04-26.

Automatic conversion script
Id: cif_fix_values 2935 2014-11-11 08:27:57Z andrius 

 Adding full bibliography for 7116301--7116305.cif.
;
_cod_original_sg_symbol_H-M 'Pbca '
_cod_database_code 7116301

loop_
_symmetry_equiv_pos_as_xyz
'x, y, z'
'-x+1/2, -y, z+1/2'
'-x, y+1/2, -z+1/2'
'x+1/2, -y+1/2, -z'
'-x, -y, -z'
'x-1/2, y, -z-1/2'
'x, -y-1/2, z-1/2'
'-x-1/2, y-1/2, z'

loop_
_atom_site_label
_atom_site_type_symbol
_atom_site_fract_x
_atom_site_fract_y
_atom_site_fract_z
_atom_site_U_iso_or_equiv
_atom_site_adp_type
_atom_site_occupancy
_atom_site_symmetry_multiplicity
_atom_site_calc_flag
_atom_site_refinement_flags
Br1 Br 0.69161(2) 1.031009(15) 0.524358(7) 0.02775(8) Uani 1 1 d .
S2 S 0.53486(5) 0.85139(3) 0.580255(17) 0.02302(12) Uani 1 1 d .
S3 S 0.52816(4) 0.99313(3) 0.645930(16) 0.01973(12) Uani 1 1 d .
N1 N 0.81313(14) 0.91876(11) 0.63782(5) 0.0189(4) Uani 1 1 d .
C9 C 0.72345(18) 0.94067(13) 0.60718(6) 0.0190(4) Uani 1 1 d .
C6 C 0.9847(2) 1.03411(14) 0.55730(7) 0.0270(5) Uani 1 1 d .
H6 H 0.9680 1.0654 0.5310 0.032 Uiso 1 1 calc R
C25 C 0.4553(2) 0.78253(13) 0.61481(7) 0.0255(5) Uani 1 1 d .
C20 C 0.5979(2) 1.14866(14) 0.61870(7) 0.0298(5) Uani 1 1 d .
H20 H 0.6574 1.1450 0.6409 0.036 Uiso 1 1 calc R
C5 C 1.0975(2) 1.02608(15) 0.57251(8) 0.0312(5) Uani 1 1 d .
H5 H 1.1596 1.0536 0.5571 0.037 Uiso 1 1 calc R
C19 C 0.42740(19) 1.08952(14) 0.58170(7) 0.0268(5) Uani 1 1 d .
H19 H 0.3715 1.0454 0.5786 0.032 Uiso 1 1 calc R
C8 C 0.77072(19) 0.98740(13) 0.57372(7) 0.0211(4) Uani 1 1 d .
C7 C 0.89401(18) 0.99497(13) 0.58146(7) 0.0210(4) Uani 1 1 d .
C11 C 0.84335(19) 0.88630(14) 0.72146(7) 0.0246(5) Uani 1 1 d .
C3 C 1.03536(18) 0.93890(15) 0.63474(7) 0.0256(5) Uani 1 1 d .
H3 H 1.0535 0.9053 0.6600 0.031 Uiso 1 1 calc R
C2 C 0.91894(18) 0.95059(13) 0.62091(7) 0.0205(4) Uani 1 1 d .
C14 C 0.7393(2) 0.87620(16) 0.75420(8) 0.0348(5) Uani 1 1 d .
H14A H 0.7670 0.8852 0.7848 0.052 Uiso 1 1 calc R
H14B H 0.7066 0.8193 0.7515 0.052 Uiso 1 1 calc R
H14C H 0.6782 0.9176 0.7471 0.052 Uiso 1 1 calc R
C26 C 0.3337(2) 0.78982(15) 0.61653(8) 0.0337(5) Uani 1 1 d .
H26 H 0.2941 0.8310 0.5991 0.040 Uiso 1 1 calc R
C12 C 0.8910(2) 0.97543(14) 0.72587(7) 0.0306(5) Uani 1 1 d .
H12A H 0.9637 0.9807 0.7085 0.046 Uiso 1 1 calc R
H12B H 0.9075 0.9875 0.7573 0.046 Uiso 1 1 calc R
H12C H 0.8325 1.0155 0.7147 0.046 Uiso 1 1 calc R
C10 C 0.79381(18) 0.86416(13) 0.67543(7) 0.0219(4) Uani 1 1 d .
C22 C 0.3274(3) 0.67659(16) 0.66999(9) 0.0424(7) Uani 1 1 d .
C4 C 1.1230(2) 0.97788(15) 0.61044(8) 0.0302(5) Uani 1 1 d .
H4 H 1.2025 0.9719 0.6197 0.036 Uiso 1 1 calc R
C24 C 0.5136(2) 0.72085(14) 0.63844(8) 0.0350(6) Uani 1 1 d .
H24 H 0.5963 0.7140 0.6356 0.042 Uiso 1 1 calc R
C17 C 0.4218(2) 1.15981(14) 0.55470(8) 0.0328(5) Uani 1 1 d .
H17 H 0.3610 1.1642 0.5331 0.039 Uiso 1 1 calc R
C23 C 0.4486(3) 0.66914(16) 0.66639(9) 0.0445(7) Uani 1 1 d .
H23 H 0.4882 0.6275 0.6835 0.053 Uiso 1 1 calc R
C18 C 0.5911(3) 1.21775(15) 0.59112(8) 0.0387(6) Uani 1 1 d .
H18 H 0.6469 1.2618 0.5943 0.046 Uiso 1 1 calc R
C21 C 0.2592(4) 0.6208(2) 0.70142(11) 0.0668(10) Uani 1 1 d .
H21A H 0.1753 0.6348 0.6997 0.100 Uiso 1 1 calc R
H21B H 0.2872 0.6297 0.7320 0.100 Uiso 1 1 calc R
H21C H 0.2708 0.5618 0.6930 0.100 Uiso 1 1 calc R
C27 C 0.2712(2) 0.73612(16) 0.64400(9) 0.0416(6) Uani 1 1 d .
H27 H 0.1879 0.7402 0.6450 0.050 Uiso 1 1 calc R
C16 C 0.5039(3) 1.22435(14) 0.55863(8) 0.0374(6) Uani 1 1 d .
C13 C 0.9358(2) 0.81909(16) 0.73340(8) 0.0364(6) Uani 1 1 d .
H13A H 1.0013 0.8221 0.7122 0.055 Uiso 1 1 calc R
H13B H 0.8997 0.7631 0.7320 0.055 Uiso 1 1 calc R
H13C H 0.9653 0.8293 0.7636 0.055 Uiso 1 1 calc R
C15 C 0.4987(4) 1.29979(17) 0.52846(9) 0.0603(9) Uani 1 1 d .
H15A H 0.5789 1.3178 0.5211 0.090 Uiso 1 1 calc R
H15B H 0.4573 1.3457 0.5436 0.090 Uiso 1 1 calc R
H15C H 0.4567 1.2850 0.5010 0.090 Uiso 1 1 calc R
N2 N 0.60401(14) 0.92191(10) 0.61554(5) 0.0189(3) Uani 1 1 d .
O5 O 0.41461(13) 0.95650(9) 0.65223(5) 0.0253(3) Uani 1 1 d .
O1 O 0.73389(15) 0.80295(10) 0.66976(5) 0.0341(4) Uani 1 1 d .
O3 O 0.63166(14) 0.80843(10) 0.56036(5) 0.0315(4) Uani 1 1 d .
O4 O 0.60240(14) 1.01100(10) 0.68334(5) 0.0265(3) Uani 1 1 d .
O2 O 0.45322(14) 0.89725(10) 0.55359(5) 0.0318(4) Uani 1 1 d .
C28 C 0.51624(18) 1.08433(13) 0.61347(7) 0.0220(4) Uani 1 1 d .

loop_
_atom_site_aniso_label
_atom_site_aniso_U_11
_atom_site_aniso_U_22
_atom_site_aniso_U_33
_atom_site_aniso_U_23
_atom_site_aniso_U_13
_atom_site_aniso_U_12
Br1 0.02688(13) 0.03764(14) 0.01872(12) 0.00701(8) 0.00000(8) 0.00467(9)
S2 0.0230(3) 0.0252(3) 0.0208(2) -0.0013(2) -0.0039(2) -0.0017(2)
S3 0.0176(2) 0.0239(3) 0.0177(2) 0.00074(19) 0.00085(19) 0.0009(2)
N1 0.0153(8) 0.0234(9) 0.0179(8) 0.0026(7) -0.0005(6) 0.0002(7)
C9 0.0155(10) 0.0225(10) 0.0190(10) -0.0014(8) -0.0013(8) 0.0011(8)
C6 0.0287(12) 0.0290(11) 0.0233(11) 0.0024(9) 0.0073(9) -0.0027(9)
C25 0.0272(12) 0.0229(11) 0.0264(11) -0.0022(9) -0.0027(9) -0.0053(9)
C20 0.0356(13) 0.0288(12) 0.0250(11) -0.0035(9) -0.0023(10) -0.0039(10)
C5 0.0233(12) 0.0390(13) 0.0312(12) -0.0002(10) 0.0096(10) -0.0060(10)
C19 0.0252(11) 0.0275(11) 0.0279(11) 0.0003(9) -0.0009(9) 0.0025(9)
C8 0.0201(10) 0.0267(11) 0.0166(9) 0.0004(8) -0.0012(8) 0.0040(8)
C7 0.0200(10) 0.0225(10) 0.0205(10) -0.0008(8) 0.0038(8) 0.0003(8)
C11 0.0206(10) 0.0343(12) 0.0189(10) 0.0058(9) -0.0035(8) -0.0027(9)
C3 0.0189(11) 0.0336(12) 0.0244(11) 0.0000(9) -0.0005(9) 0.0024(9)
C2 0.0177(10) 0.0226(10) 0.0212(10) -0.0015(8) 0.0029(8) -0.0016(8)
C14 0.0290(13) 0.0521(15) 0.0234(11) 0.0083(11) 0.0014(10) -0.0035(11)
C26 0.0292(13) 0.0293(12) 0.0426(14) -0.0008(11) -0.0012(10) -0.0021(10)
C12 0.0309(12) 0.0385(13) 0.0225(11) -0.0044(9) -0.0022(9) -0.0060(10)
C10 0.0174(10) 0.0248(11) 0.0236(10) 0.0039(8) -0.0005(8) 0.0012(8)
C22 0.0594(19) 0.0309(14) 0.0368(14) -0.0052(11) 0.0036(13) -0.0233(12)
C4 0.0162(11) 0.0384(13) 0.0361(13) -0.0036(10) 0.0015(9) -0.0005(9)
C24 0.0351(14) 0.0250(12) 0.0448(14) 0.0034(10) -0.0123(11) -0.0075(10)
C17 0.0431(15) 0.0287(12) 0.0266(12) 0.0006(9) -0.0061(10) 0.0075(10)
C23 0.0576(19) 0.0285(13) 0.0475(16) 0.0090(11) -0.0172(14) -0.0139(12)
C18 0.0580(18) 0.0270(12) 0.0310(13) -0.0037(10) 0.0004(12) -0.0135(12)
C21 0.094(3) 0.0547(19) 0.0522(18) 0.0020(15) 0.0106(18) -0.0414(19)
C27 0.0345(14) 0.0384(15) 0.0520(16) -0.0113(12) 0.0100(12) -0.0139(11)
C16 0.0635(18) 0.0223(12) 0.0265(12) 0.0007(9) 0.0000(12) -0.0004(11)
C13 0.0266(13) 0.0455(15) 0.0372(13) 0.0161(11) -0.0081(10) 0.0005(11)
C15 0.113(3) 0.0269(14) 0.0407(16) 0.0082(12) -0.0143(17) -0.0064(16)
N2 0.0151(8) 0.0221(9) 0.0197(8) -0.0006(7) 0.0002(7) 0.0002(7)
O5 0.0182(8) 0.0295(8) 0.0283(8) 0.0021(6) 0.0041(6) -0.0005(6)
O1 0.0377(10) 0.0321(9) 0.0325(9) 0.0071(7) -0.0085(7) -0.0123(7)
O3 0.0309(9) 0.0348(9) 0.0289(8) -0.0107(7) 0.0032(7) 0.0005(7)
O4 0.0276(8) 0.0327(9) 0.0193(7) -0.0025(6) -0.0042(6) 0.0021(7)
O2 0.0319(9) 0.0358(9) 0.0277(8) 0.0057(7) -0.0132(7) -0.0033(7)
C28 0.0224(11) 0.0208(10) 0.0229(10) -0.0002(8) 0.0023(8) 0.0018(8)

loop_
_atom_type_symbol
_atom_type_description
_atom_type_scat_dispersion_real
_atom_type_scat_dispersion_imag
_atom_type_scat_source
C C 0.0033 0.0016 'International Tables Vol C Tables 4.2.6.8 and 6.1.1.4'
H H 0.0000 0.0000 'International Tables Vol C Tables 4.2.6.8 and 6.1.1.4'
N N 0.0061 0.0033 'International Tables Vol C Tables 4.2.6.8 and 6.1.1.4'
O O 0.0106 0.0060 'International Tables Vol C Tables 4.2.6.8 and 6.1.1.4'
S S 0.1246 0.1234 'International Tables Vol C Tables 4.2.6.8 and 6.1.1.4'
Br Br -0.2901 2.4595 'International Tables Vol C Tables 4.2.6.8 and 6.1.1.4'

loop_
_geom_angle_atom_site_label_1
_geom_angle_atom_site_label_2
_geom_angle_atom_site_label_3
_geom_angle
O2 S2 O3 120.82(10)
O2 S2 N2 107.91(9)
O3 S2 N2 102.47(9)
O2 S2 C25 108.31(11)
O3 S2 C25 110.22(10)
N2 S2 C25 106.05(9)
O5 S3 O4 120.62(9)
O5 S3 N2 105.03(9)
O4 S3 N2 104.77(9)
O5 S3 C28 109.94(10)
O4 S3 C28 108.47(10)
N2 S3 C28 107.11(9)
C2 N1 C9 107.12(16)
C2 N1 C10 129.24(17)
C9 N1 C10 123.16(16)
C8 C9 N2 128.79(18)
C8 C9 N1 109.22(18)
N2 C9 N1 121.65(17)
C5 C6 C7 118.3(2)
C5 C6 H6 120.8
C7 C6 H6 120.8
C24 C25 C26 121.3(2)
C24 C25 S2 119.86(18)
C26 C25 S2 118.85(18)
C18 C20 C28 118.8(2)
C18 C20 H20 120.6
C28 C20 H20 120.6
C6 C5 C4 121.0(2)
C6 C5 H5 119.5
C4 C5 H5 119.5
C17 C19 C28 118.9(2)
C17 C19 H19 120.6
C28 C19 H19 120.6
C9 C8 C7 108.32(18)
C9 C8 Br1 126.76(16)
C7 C8 Br1 124.87(15)
C6 C7 C2 120.6(2)
C6 C7 C8 132.4(2)
C2 C7 C8 107.02(17)
C12 C11 C10 115.01(17)
C12 C11 C13 112.49(19)
C10 C11 C13 107.51(19)
C12 C11 C14 108.27(19)
C10 C11 C14 105.52(17)
C13 C11 C14 107.58(19)
C4 C3 C2 117.8(2)
C4 C3 H3 121.1
C2 C3 H3 121.1
C3 C2 N1 131.08(19)
C3 C2 C7 120.43(19)
N1 C2 C7 108.24(18)
C11 C14 H14A 109.5
C11 C14 H14B 109.5
H14A C14 H14B 109.5
C11 C14 H14C 109.5
H14A C14 H14C 109.5
H14B C14 H14C 109.5
C27 C26 C25 118.8(2)
C27 C26 H26 120.6
C25 C26 H26 120.6
C11 C12 H12A 109.5
C11 C12 H12B 109.5
H12A C12 H12B 109.5
C11 C12 H12C 109.5
H12A C12 H12C 109.5
H12B C12 H12C 109.5
O1 C10 N1 117.65(19)
O1 C10 C11 121.51(19)
N1 C10 C11 120.77(17)
C27 C22 C23 118.3(2)
C27 C22 C21 121.1(3)
C23 C22 C21 120.6(3)
C3 C4 C5 121.7(2)
C3 C4 H4 119.2
C5 C4 H4 119.2
C25 C24 C23 118.4(2)
C25 C24 H24 120.8
C23 C24 H24 120.8
C19 C17 C16 121.0(2)
C19 C17 H17 119.5
C16 C17 H17 119.5
C22 C23 C24 121.7(3)
C22 C23 H23 119.2
C24 C23 H23 119.2
C20 C18 C16 121.4(2)
C20 C18 H18 119.3
C16 C18 H18 119.3
C22 C21 H21A 109.5
C22 C21 H21B 109.5
H21A C21 H21B 109.5
C22 C21 H21C 109.5
H21A C21 H21C 109.5
H21B C21 H21C 109.5
C22 C27 C26 121.4(3)
C22 C27 H27 119.3
C26 C27 H27 119.3
C17 C16 C18 118.7(2)
C17 C16 C15 120.7(2)
C18 C16 C15 120.6(2)
C11 C13 H13A 109.5
C11 C13 H13B 109.5
H13A C13 H13B 109.5
C11 C13 H13C 109.5
H13A C13 H13C 109.5
H13B C13 H13C 109.5
C16 C15 H15A 109.5
C16 C15 H15B 109.5
H15A C15 H15B 109.5
C16 C15 H15C 109.5
H15A C15 H15C 109.5
H15B C15 H15C 109.5
C9 N2 S3 116.41(13)
C9 N2 S2 117.68(13)
S3 N2 S2 122.16(10)
C20 C28 C19 121.2(2)
C20 C28 S3 119.64(17)
C19 C28 S3 119.09(16)

loop_
_geom_bond_atom_site_label_1
_geom_bond_atom_site_label_2
_geom_bond_distance
Br1 C8 1.865(2)
S2 O2 1.4250(16)
S2 O3 1.4253(16)
S2 N2 1.7300(17)
S2 C25 1.757(2)
S3 O5 1.4280(15)
S3 O4 1.4318(15)
S3 N2 1.6891(17)
S3 C28 1.751(2)
N1 C2 1.399(3)
N1 C9 1.415(2)
N1 C10 1.440(3)
C9 C8 1.359(3)
C9 N2 1.412(3)
C6 C5 1.367(3)
C6 C7 1.404(3)
C6 H6 0.9500
C25 C24 1.379(3)
C25 C26 1.387(3)
C20 C18 1.377(3)
C20 C28 1.390(3)
C20 H20 0.9500
C5 C4 1.401(3)
C5 H5 0.9500
C19 C17 1.381(3)
C19 C28 1.391(3)
C19 H19 0.9500
C8 C7 1.425(3)
C7 C2 1.406(3)
C11 C12 1.522(3)
C11 C10 1.531(3)
C11 C13 1.540(3)
C11 C14 1.545(3)
C3 C4 1.380(3)
C3 C2 1.399(3)
C3 H3 0.9500
C14 H14A 0.9800
C14 H14B 0.9800
C14 H14C 0.9800
C26 C27 1.382(3)
C26 H26 0.9500
C12 H12A 0.9800
C12 H12B 0.9800
C12 H12C 0.9800
C10 O1 1.199(3)
C22 C27 1.382(4)
C22 C23 1.386(4)
C22 C21 1.508(4)
C4 H4 0.9500
C24 C23 1.387(4)
C24 H24 0.9500
C17 C16 1.391(3)
C17 H17 0.9500
C23 H23 0.9500
C18 C16 1.393(4)
C18 H18 0.9500
C21 H21A 0.9800
C21 H21B 0.9800
C21 H21C 0.9800
C27 H27 0.9500
C16 C15 1.503(3)
C13 H13A 0.9800
C13 H13B 0.9800
C13 H13C 0.9800
C15 H15A 0.9800
C15 H15B 0.9800
C15 H15C 0.9800
